data_4328311
loop_
_publ_author_name
'Min-Xia Yao'
'Qi Zheng'
'Xu-Min Cai'
'Yi-Zhi Li'
'You Song'
'Jing-Lin Zuo'

_publ_section_title
;
 Chiral Cyanide-Bridged CrIII-MnIII Heterobimetallic Chains Based on
 [(Tp)Cr(CN)3]-: Synthesis, Structures, and Magnetic Properties
;
_journal_name_full 'Inorganic Chemistry'
_journal_page_first 2140
_journal_page_last 2149
_journal_paper_doi 10.1021/ic201982d
_journal_volume 51
_journal_year 2012
_chemical_absolute_configuration unk
_chemical_formula_sum 'C40 H32 B Cr Mn N11 O2'
_chemical_formula_weight 816.52
_chemical_name_systematic
; 
 ? 
;
_space_group_IT_number 4
_symmetry_cell_setting monoclinic
_symmetry_space_group_name_Hall 'P 2yb'
_symmetry_space_group_name_H-M 'P 1 21 1'
_atom_sites_solution_hydrogens geom
_atom_sites_solution_primary direct
_atom_sites_solution_secondary difmap
_audit_creation_method SHELXL-97
_cell_angle_alpha 90.00
_cell_angle_beta 92.2290(10)
_cell_angle_gamma 90.00
_cell_formula_units_Z 4
_cell_length_a 13.3781(9)
_cell_length_b 14.1119(9)
_cell_length_c 20.8914(14)
_cell_measurement_temperature 291(2)
_cell_volume 3941.1(5)
_computing_structure_refinement 'SHELXL-97 (Sheldrick, 1997)'
_computing_structure_solution 'SHELXS-97 (Sheldrick, 1990)'
_diffrn_ambient_temperature 291(2)
_diffrn_measured_fraction_theta_full 0.995
_diffrn_measured_fraction_theta_max 0.995
_diffrn_radiation_monochromator graphite
_diffrn_radiation_source 'fine-focus sealed tube'
_diffrn_radiation_type MoK\a
_diffrn_radiation_wavelength 0.71073
_diffrn_reflns_av_R_equivalents 0.0393
_diffrn_reflns_av_sigmaI/netI 0.0746
_diffrn_reflns_limit_h_max 16
_diffrn_reflns_limit_h_min -14
_diffrn_reflns_limit_k_max 11
_diffrn_reflns_limit_k_min -17
_diffrn_reflns_limit_l_max 25
_diffrn_reflns_limit_l_min -25
_diffrn_reflns_number 21067
_diffrn_reflns_theta_full 26.00
_diffrn_reflns_theta_max 26.00
_diffrn_reflns_theta_min 1.78
_exptl_absorpt_coefficient_mu 0.646
_exptl_absorpt_correction_T_max 0.8925
_exptl_absorpt_correction_T_min 0.8603
_exptl_absorpt_correction_type multi-scan
_exptl_absorpt_process_details 'SADABS, Bruker(2000)'
_exptl_crystal_colour dark-brown
_exptl_crystal_density_diffrn 1.376
_exptl_crystal_description rod-like
_exptl_crystal_F_000 1676
_exptl_crystal_size_max 0.24
_exptl_crystal_size_mid 0.20
_exptl_crystal_size_min 0.18
_refine_diff_density_max 0.453
_refine_diff_density_min -0.415
_refine_diff_density_rms 0.063
_refine_ls_abs_structure_details 'Flack H D (1983), Acta Cryst. A39, 876-881'
_refine_ls_abs_structure_Flack 0.019(19)
_refine_ls_extinction_method none
_refine_ls_goodness_of_fit_ref 1.020
_refine_ls_hydrogen_treatment constr
_refine_ls_matrix_type fullcycle
_refine_ls_number_parameters 1009
_refine_ls_number_reflns 12001
_refine_ls_number_restraints 1
_refine_ls_restrained_S_all 1.020
_refine_ls_R_factor_all 0.0768
_refine_ls_R_factor_gt 0.0576
_refine_ls_shift/su_max 0.001
_refine_ls_shift/su_mean 0.000
_refine_ls_structure_factor_coef Fsqd
_refine_ls_weighting_details 'calc w=1/[\s^2^(Fo^2^)+(0.0600P)^2^+1.8800P] where P=(Fo^2^+2Fc^2^)/3'
_refine_ls_weighting_scheme calc
_refine_ls_wR_factor_gt 0.1230
_refine_ls_wR_factor_ref 0.1286
_reflns_number_gt 9279
_reflns_number_total 12001
_reflns_threshold_expression >2sigma(I)
_cod_data_source_file ic201982d_si_002_4.cif
_cod_data_source_block 4
_cod_database_code 4328311

loop_
_symmetry_equiv_pos_as_xyz
'x, y, z'
'-x, y+1/2, -z'

loop_
_atom_site_label
_atom_site_type_symbol
_atom_site_fract_x
_atom_site_fract_y
_atom_site_fract_z
_atom_site_U_iso_or_equiv
_atom_site_adp_type
_atom_site_occupancy
_atom_site_symmetry_multiplicity
_atom_site_calc_flag
_atom_site_refinement_flags
B1 B 0.9006(5) 0.9262(5) 0.6699(3) 0.0492(17) Uani 1 1 d .
H1X H 0.9456 0.9564 0.7004 0.059 Uiso 1 1 d R
B2 B 0.6379(5) 0.5110(6) 0.8286(3) 0.0535(18) Uani 1 1 d .
H2X H 0.5937 0.4774 0.7992 0.064 Uiso 1 1 d R
C1 C 0.9025(5) 1.0774(4) 0.5966(3) 0.0568(17) Uani 1 1 d .
H1 H 0.9475 1.1138 0.6211 0.068 Uiso 1 1 calc R
C2 C 0.8564(5) 1.1072(5) 0.5391(3) 0.0562(16) Uani 1 1 d .
H2 H 0.8629 1.1650 0.5183 0.067 Uiso 1 1 calc R
C3 C 0.7963(4) 1.0272(4) 0.5196(3) 0.0431(13) Uani 1 1 d .
H3 H 0.7548 1.0240 0.4829 0.052 Uiso 1 1 calc R
C4 C 0.7789(4) 0.9024(5) 0.7612(3) 0.0543(18) Uani 1 1 d .
H4 H 0.8181 0.9290 0.7943 0.065 Uiso 1 1 calc R
C5 C 0.6843(5) 0.8623(5) 0.7673(3) 0.0584(18) Uani 1 1 d .
H5 H 0.6477 0.8593 0.8042 0.070 Uiso 1 1 calc R
C6 C 0.6545(4) 0.8257(5) 0.7033(3) 0.0516(15) Uani 1 1 d .
H6 H 0.5962 0.7930 0.6917 0.062 Uiso 1 1 calc R
C7 C 1.0377(4) 0.7938(6) 0.6537(3) 0.059(2) Uani 1 1 d .
H7 H 1.0878 0.8187 0.6808 0.071 Uiso 1 1 calc R
C8 C 1.0432(5) 0.7115(5) 0.6191(3) 0.0608(19) Uani 1 1 d .
H8 H 1.0957 0.6684 0.6187 0.073 Uiso 1 1 calc R
C9 C 0.9501(4) 0.7074(5) 0.5839(3) 0.0442(14) Uani 1 1 d .
H9 H 0.9320 0.6600 0.5547 0.053 Uiso 1 1 calc R
C10 C 0.7788(3) 0.7930(4) 0.4766(2) 0.0344(11) Uani 1 1 d .
C11 C 0.7003(4) 0.6908(4) 0.5751(2) 0.0417(13) Uani 1 1 d .
C12 C 0.6116(4) 0.8689(4) 0.5420(2) 0.0344(12) Uani 1 1 d .
C13 C 0.7504(4) 0.4016(4) 0.5541(3) 0.0386(13) Uani 1 1 d .
C14 C 0.8071(4) 0.3534(4) 0.6050(3) 0.0419(13) Uani 1 1 d .
H14 H 0.7751 0.3264 0.6393 0.050 Uiso 1 1 calc R
C15 C 0.9089(4) 0.3488(4) 0.6012(3) 0.0565(17) Uani 1 1 d .
H15 H 0.9451 0.3188 0.6342 0.068 Uiso 1 1 calc R
C16 C 0.9594(4) 0.3846(5) 0.5529(3) 0.0532(16) Uani 1 1 d .
H16 H 1.0286 0.3789 0.5532 0.064 Uiso 1 1 calc R
C17 C 0.9093(4) 0.4305(5) 0.5023(3) 0.0512(16) Uani 1 1 d .
H17 H 0.9442 0.4542 0.4681 0.061 Uiso 1 1 calc R
C18 C 0.8047(4) 0.4404(4) 0.5038(2) 0.0388(12) Uani 1 1 d .
C19 C 0.7537(4) 0.4902(4) 0.4525(3) 0.0396(12) Uani 1 1 d .
H19 H 0.7913 0.5049 0.4173 0.047 Uiso 1 1 calc R
C20 C 0.6250(4) 0.5756(4) 0.3978(2) 0.0379(12) Uani 1 1 d .
H20 H 0.6556 0.6384 0.4034 0.045 Uiso 1 1 calc R
C21 C 0.6461(5) 0.5417(5) 0.3311(3) 0.0556(17) Uani 1 1 d .
C22 C 0.6028(5) 0.4593(6) 0.3063(3) 0.0616(18) Uani 1 1 d .
H22 H 0.5671 0.4196 0.3326 0.074 Uiso 1 1 calc R
C23 C 0.6127(6) 0.4363(6) 0.2422(3) 0.067(2) Uani 1 1 d .
H23 H 0.5837 0.3812 0.2256 0.080 Uiso 1 1 calc R
C24 C 0.6660(5) 0.4957(7) 0.2028(3) 0.072(2) Uani 1 1 d .
H24 H 0.6726 0.4804 0.1599 0.086 Uiso 1 1 calc R
C25 C 0.7093(6) 0.5781(6) 0.2276(3) 0.0656(19) Uani 1 1 d .
H25 H 0.7449 0.6179 0.2013 0.079 Uiso 1 1 calc R
C26 C 0.6993(5) 0.6011(5) 0.2917(3) 0.0600(18) Uani 1 1 d .
H26 H 0.7283 0.6562 0.3083 0.072 Uiso 1 1 calc R
C27 C 0.5104(4) 0.5871(5) 0.4041(3) 0.0456(14) Uani 1 1 d .
H27 H 0.4783 0.5279 0.3900 0.055 Uiso 1 1 calc R
C28 C 0.4709(4) 0.6669(4) 0.3598(2) 0.0360(12) Uani 1 1 d .
C29 C 0.4036(4) 0.6443(5) 0.3115(3) 0.0494(15) Uani 1 1 d .
H29 H 0.3745 0.5845 0.3093 0.059 Uiso 1 1 calc R
C30 C 0.3812(5) 0.7081(5) 0.2690(3) 0.0601(18) Uani 1 1 d .
H30 H 0.3486 0.6879 0.2313 0.072 Uiso 1 1 calc R
C31 C 0.4007(5) 0.8002(5) 0.2745(3) 0.0486(15) Uani 1 1 d .
H31 H 0.3715 0.8444 0.2465 0.058 Uiso 1 1 calc R
C32 C 0.4666(4) 0.8273(4) 0.3239(2) 0.0405(12) Uani 1 1 d .
H32 H 0.4850 0.8905 0.3283 0.049 Uiso 1 1 calc R
C33 C 0.5038(4) 0.7627(4) 0.3652(3) 0.0482(15) Uani 1 1 d .
H33 H 0.5506 0.7801 0.3971 0.058 Uiso 1 1 calc R
C34 C 0.4298(4) 0.6601(4) 0.4947(2) 0.0430(13) Uani 1 1 d .
H34 H 0.4009 0.7056 0.4675 0.052 Uiso 1 1 calc R
C35 C 0.4041(3) 0.6590(4) 0.5600(3) 0.0339(11) Uani 1 1 d .
C36 C 0.3439(4) 0.7409(5) 0.5770(3) 0.0487(15) Uani 1 1 d .
H36 H 0.3266 0.7869 0.5466 0.058 Uiso 1 1 calc R
C37 C 0.3126(4) 0.7488(5) 0.6401(3) 0.0545(17) Uani 1 1 d .
H37 H 0.2781 0.8022 0.6531 0.065 Uiso 1 1 calc R
C38 C 0.3349(5) 0.6733(5) 0.6841(3) 0.0509(16) Uani 1 1 d .
H38 H 0.3084 0.6739 0.7246 0.061 Uiso 1 1 calc R
C39 C 0.3958(4) 0.5993(5) 0.6663(3) 0.0535(16) Uani 1 1 d .
H39 H 0.4146 0.5539 0.6967 0.064 Uiso 1 1 calc R
C40 C 0.4305(3) 0.5906(4) 0.6035(2) 0.0346(12) Uani 1 1 d .
C41 C 0.7531(4) 0.5521(5) 0.7316(3) 0.0464(14) Uani 1 1 d .
H41 H 0.7166 0.5252 0.6974 0.056 Uiso 1 1 calc R
C42 C 0.8418(5) 0.6023(5) 0.7291(3) 0.0610(18) Uani 1 1 d .
H42 H 0.8762 0.6168 0.6925 0.073 Uiso 1 1 calc R
C43 C 0.8684(5) 0.6255(5) 0.7886(3) 0.0533(15) Uani 1 1 d .
H43 H 0.9266 0.6583 0.8002 0.064 Uiso 1 1 calc R
C44 C 0.6663(5) 0.3449(5) 0.8914(3) 0.0588(18) Uani 1 1 d .
H44 H 0.6235 0.3058 0.8672 0.071 Uiso 1 1 calc R
C45 C 0.7234(5) 0.3186(6) 0.9439(3) 0.0615(17) Uani 1 1 d .
H45 H 0.7280 0.2583 0.9618 0.074 Uiso 1 1 calc R
C46 C 0.7716(5) 0.3965(5) 0.9645(3) 0.0551(16) Uani 1 1 d .
H46 H 0.8168 0.3984 0.9995 0.066 Uiso 1 1 calc R
C47 C 0.4942(5) 0.6175(6) 0.8556(3) 0.0623(18) Uani 1 1 d .
H47 H 0.4436 0.5895 0.8303 0.075 Uiso 1 1 calc R
C48 C 0.4807(5) 0.6950(6) 0.8918(3) 0.0611(18) Uani 1 1 d .
H48 H 0.4240 0.7327 0.8941 0.073 Uiso 1 1 calc R
C49 C 0.5733(5) 0.7050(5) 0.9253(3) 0.0589(17) Uani 1 1 d .
H49 H 0.5880 0.7500 0.9568 0.071 Uiso 1 1 calc R
C50 C 0.9291(4) 0.5840(5) 0.9493(3) 0.0531(16) Uani 1 1 d .
C51 C 0.7638(4) 0.6271(5) 1.0225(3) 0.0477(15) Uani 1 1 d .
C52 C 0.8148(4) 0.7610(5) 0.9259(3) 0.0471(14) Uani 1 1 d .
C53 C 1.0667(4) 0.8890(5) 0.8916(2) 0.0420(13) Uani 1 1 d .
C54 C 1.1113(4) 0.8909(6) 0.8317(3) 0.0601(19) Uani 1 1 d .
H54 H 1.0960 0.9402 0.8034 0.072 Uiso 1 1 calc R
C55 C 1.1766(5) 0.8222(6) 0.8140(3) 0.070(2) Uani 1 1 d .
H55 H 1.2015 0.8245 0.7730 0.084 Uiso 1 1 calc R
C56 C 1.2066(4) 0.7507(5) 0.8537(3) 0.0545(17) Uani 1 1 d .
H56 H 1.2535 0.7067 0.8408 0.065 Uiso 1 1 calc R
C57 C 1.1666(4) 0.7439(5) 0.9141(3) 0.0550(18) Uani 1 1 d .
H57 H 1.1859 0.6944 0.9412 0.066 Uiso 1 1 calc R
C58 C 1.0973(4) 0.8112(5) 0.9341(2) 0.0402(13) Uani 1 1 d .
C59 C 1.0583(3) 0.8042(4) 0.9980(2) 0.0343(12) Uani 1 1 d .
H59 H 1.0861 0.7576 1.0247 0.041 Uiso 1 1 calc R
C60 C 0.9491(4) 0.8246(5) 1.0840(2) 0.0405(12) Uani 1 1 d .
H60 H 0.8972 0.7768 1.0753 0.049 Uiso 1 1 calc R
C61 C 1.0234(4) 0.7847(5) 1.1339(3) 0.0485(15) Uani 1 1 d .
C62 C 1.0162(6) 0.6942(5) 1.1476(3) 0.0592(18) Uani 1 1 d .
H62 H 0.9680 0.6576 1.1260 0.071 Uiso 1 1 calc R
C63 C 1.0802(6) 0.6518(6) 1.1943(3) 0.0649(19) Uani 1 1 d .
H63 H 1.0773 0.5873 1.2033 0.078 Uiso 1 1 calc R
C64 C 1.1448(5) 0.7085(6) 1.2248(3) 0.0634(19) Uani 1 1 d .
H64 H 1.1841 0.6827 1.2581 0.076 Uiso 1 1 calc R
C65 C 1.1578(5) 0.8024(6) 1.2110(3) 0.068(2) Uani 1 1 d .
H65 H 1.2066 0.8374 1.2333 0.082 Uiso 1 1 calc R
C66 C 1.0967(4) 0.8458(5) 1.1626(3) 0.0500(16) Uani 1 1 d .
H66 H 1.1038 0.9088 1.1506 0.060 Uiso 1 1 calc R
C67 C 0.8978(4) 0.9160(4) 1.1093(3) 0.0397(13) Uani 1 1 d .
H67 H 0.9506 0.9618 1.1207 0.048 Uiso 1 1 calc R
C68 C 0.8405(4) 0.8970(4) 1.1688(2) 0.0417(13) Uani 1 1 d .
C69 C 0.7700(4) 0.8278(5) 1.1739(3) 0.0519(15) Uani 1 1 d .
H69 H 0.7522 0.7909 1.1384 0.062 Uiso 1 1 calc R
C70 C 0.7239(5) 0.8117(6) 1.2324(3) 0.0618(18) Uani 1 1 d .
H70 H 0.6734 0.7667 1.2343 0.074 Uiso 1 1 calc R
C71 C 0.7517(5) 0.8602(6) 1.2851(4) 0.064(2) Uani 1 1 d .
H71 H 0.7229 0.8461 1.3238 0.077 Uiso 1 1 calc R
C72 C 0.8237(5) 0.9319(6) 1.2827(3) 0.067(2) Uani 1 1 d .
H72 H 0.8417 0.9667 1.3191 0.080 Uiso 1 1 calc R
C73 C 0.8690(5) 0.9507(5) 1.2233(3) 0.0567(17) Uani 1 1 d .
H73 H 0.9169 0.9980 1.2206 0.068 Uiso 1 1 calc R
C74 C 0.7454(4) 0.9685(4) 1.0517(3) 0.0411(13) Uani 1 1 d .
H74 H 0.7124 0.9560 1.0892 0.049 Uiso 1 1 calc R
C75 C 0.6875(3) 1.0018(4) 0.9969(3) 0.0397(12) Uani 1 1 d .
C76 C 0.5826(4) 0.9976(5) 0.9994(3) 0.0528(16) Uani 1 1 d .
H76 H 0.5529 0.9757 1.0361 0.063 Uiso 1 1 calc R
C77 C 0.5245(5) 1.0263(5) 0.9472(3) 0.0582(18) Uani 1 1 d .
H77 H 0.4554 1.0194 0.9475 0.070 Uiso 1 1 calc R
C78 C 0.5681(4) 1.0652(4) 0.8941(3) 0.0470(14) Uani 1 1 d .
H78 H 0.5280 1.0874 0.8599 0.056 Uiso 1 1 calc R
C79 C 0.6747(4) 1.0714(5) 0.8918(3) 0.0533(16) Uani 1 1 d .
H79 H 0.7042 1.0976 0.8564 0.064 Uiso 1 1 calc R
C80 C 0.7326(4) 1.0385(4) 0.9422(2) 0.0348(12) Uani 1 1 d .
Cr1 Cr 0.75328(5) 0.82401(9) 0.57018(4) 0.02619(17) Uani 1 1 d .
Cr2 Cr 0.78389(7) 0.61498(10) 0.92678(5) 0.0500(3) Uani 1 1 d .
Mn1 Mn 0.56978(6) 0.50308(9) 0.52323(4) 0.03549(19) Uani 1 1 d .
Mn2 Mn 0.91955(6) 0.96006(10) 0.97558(4) 0.0390(2) Uani 1 1 d .
N1 N 0.8742(3) 0.9915(4) 0.6118(2) 0.0481(12) Uani 1 1 d .
N2 N 0.8093(3) 0.9596(3) 0.5619(2) 0.0385(10) Uani 1 1 d .
N3 N 0.8041(4) 0.8964(4) 0.6993(2) 0.0416(11) Uani 1 1 d .
N4 N 0.7331(3) 0.8507(3) 0.6633(2) 0.0406(11) Uani 1 1 d .
N5 N 0.9453(3) 0.8326(4) 0.6412(2) 0.0515(13) Uani 1 1 d .
N6 N 0.8930(3) 0.7802(4) 0.5982(2) 0.0395(11) Uani 1 1 d .
N7 N 0.7954(4) 0.7717(4) 0.4264(2) 0.0503(14) Uani 1 1 d .
N8 N 0.6650(3) 0.6209(4) 0.5733(2) 0.0443(12) Uani 1 1 d .
N9 N 0.4651(3) 0.3956(4) 0.4749(2) 0.0467(12) Uani 1 1 d .
N10 N 0.6615(3) 0.5168(4) 0.4497(2) 0.0392(11) Uani 1 1 d .
N11 N 0.4933(3) 0.5991(4) 0.47115(19) 0.0366(10) Uani 1 1 d .
N12 N 0.7312(4) 0.5506(4) 0.7933(2) 0.0448(12) Uani 1 1 d .
N13 N 0.8033(3) 0.5971(4) 0.8288(2) 0.0450(12) Uani 1 1 d .
N14 N 0.6834(4) 0.4396(4) 0.8805(2) 0.0512(13) Uani 1 1 d .
N15 N 0.7444(4) 0.4768(4) 0.9256(2) 0.0471(12) Uani 1 1 d .
N16 N 0.5874(3) 0.5853(4) 0.8599(2) 0.0495(13) Uani 1 1 d .
N17 N 0.6354(3) 0.6411(4) 0.9052(2) 0.0463(12) Uani 1 1 d .
N18 N 1.0275(3) 1.0699(4) 1.0279(2) 0.0410(11) Uani 1 1 d .
N19 N 0.7524(4) 0.6375(4) 1.0762(3) 0.0541(14) Uani 1 1 d .
N20 N 0.8285(3) 0.8403(4) 0.9298(2) 0.0404(11) Uani 1 1 d .
N21 N 0.9930(3) 0.8530(4) 1.0202(2) 0.0401(11) Uani 1 1 d .
N22 N 0.8373(3) 0.9555(4) 1.0517(2) 0.0402(11) Uani 1 1 d .
O1 O 0.6523(3) 0.4081(3) 0.55934(18) 0.0396(9) Uani 1 1 d .
O2 O 0.4800(3) 0.5149(3) 0.59087(17) 0.0440(10) Uani 1 1 d .
O3 O 1.0051(3) 0.9546(3) 0.90639(17) 0.0386(8) Uani 1 1 d .
O4 O 0.8323(3) 1.0476(3) 0.93942(19) 0.0429(10) Uani 1 1 d .

loop_
_atom_site_aniso_label
_atom_site_aniso_U_11
_atom_site_aniso_U_22
_atom_site_aniso_U_33
_atom_site_aniso_U_23
_atom_site_aniso_U_13
_atom_site_aniso_U_12
B1 0.052(4) 0.052(5) 0.043(4) -0.005(3) -0.002(3) 0.001(3)
B2 0.052(4) 0.068(5) 0.039(4) -0.004(4) -0.006(3) -0.001(4)
C1 0.083(5) 0.027(3) 0.060(4) -0.022(3) 0.011(3) -0.007(3)
C2 0.074(4) 0.048(4) 0.048(4) 0.000(3) 0.016(3) -0.014(3)
C3 0.056(3) 0.027(3) 0.048(3) -0.001(2) 0.017(3) 0.002(2)
C4 0.052(3) 0.085(5) 0.026(3) 0.019(3) -0.003(2) 0.012(3)
C5 0.067(4) 0.067(5) 0.043(3) -0.009(3) 0.022(3) 0.012(3)
C6 0.043(3) 0.064(4) 0.049(3) -0.006(3) 0.011(2) 0.018(3)
C7 0.043(3) 0.089(6) 0.043(3) -0.004(4) -0.014(3) 0.019(3)
C8 0.056(4) 0.074(5) 0.052(4) 0.003(4) -0.013(3) 0.036(4)
C9 0.037(3) 0.050(4) 0.046(3) -0.003(3) 0.008(2) 0.016(3)
C10 0.033(2) 0.038(3) 0.033(3) -0.006(2) 0.008(2) -0.009(2)
C11 0.058(3) 0.036(3) 0.030(3) 0.008(2) -0.011(2) 0.001(3)
C12 0.035(2) 0.036(3) 0.032(3) -0.001(2) 0.003(2) 0.015(2)
C13 0.034(3) 0.043(3) 0.038(3) -0.002(3) -0.010(2) -0.010(2)
C14 0.040(3) 0.038(3) 0.047(3) 0.009(3) 0.002(2) 0.004(2)
C15 0.048(3) 0.042(4) 0.080(4) 0.030(3) 0.002(3) -0.004(3)
C16 0.035(3) 0.058(4) 0.067(4) 0.005(3) 0.006(3) 0.004(3)
C17 0.035(3) 0.072(5) 0.048(3) -0.001(3) 0.012(2) 0.017(3)
C18 0.045(3) 0.039(3) 0.033(3) -0.004(2) 0.009(2) 0.010(2)
C19 0.035(2) 0.042(3) 0.042(3) 0.004(3) 0.012(2) 0.007(2)
C20 0.044(3) 0.038(3) 0.032(3) 0.005(2) 0.003(2) -0.003(2)
C21 0.084(5) 0.044(4) 0.040(3) 0.008(3) 0.018(3) 0.013(3)
C22 0.071(4) 0.064(5) 0.049(4) -0.022(4) 0.003(3) 0.015(4)
C23 0.077(4) 0.070(5) 0.053(4) 0.000(4) -0.003(3) 0.028(4)
C24 0.065(4) 0.095(7) 0.056(4) -0.004(5) 0.013(3) 0.030(4)
C25 0.084(5) 0.073(5) 0.041(3) 0.007(4) 0.011(3) 0.015(4)
C26 0.077(4) 0.058(4) 0.047(3) 0.008(3) 0.033(3) 0.029(4)
C27 0.048(3) 0.050(4) 0.039(3) -0.001(3) 0.001(2) 0.002(3)
C28 0.043(3) 0.040(3) 0.026(2) -0.015(2) 0.007(2) 0.004(2)
C29 0.046(3) 0.048(4) 0.054(4) -0.009(3) -0.006(3) -0.004(3)
C30 0.063(4) 0.062(5) 0.053(4) -0.014(4) -0.025(3) 0.005(3)
C31 0.072(4) 0.044(4) 0.031(3) -0.003(3) 0.008(3) 0.022(3)
C32 0.053(3) 0.031(3) 0.039(3) -0.005(3) 0.013(2) -0.003(3)
C33 0.048(3) 0.032(3) 0.064(4) -0.012(3) -0.005(3) 0.006(3)
C34 0.061(3) 0.039(3) 0.028(3) -0.001(2) 0.003(2) 0.005(3)
C35 0.028(2) 0.028(3) 0.047(3) 0.006(2) 0.013(2) -0.003(2)
C36 0.040(3) 0.056(4) 0.051(3) 0.001(3) 0.004(2) 0.015(3)
C37 0.043(3) 0.060(4) 0.061(4) 0.005(3) 0.020(3) 0.015(3)
C38 0.068(4) 0.058(4) 0.027(3) -0.012(3) 0.007(3) 0.008(3)
C39 0.058(3) 0.068(5) 0.036(3) 0.004(3) 0.012(3) 0.002(3)
C40 0.034(2) 0.038(3) 0.033(3) 0.002(2) 0.009(2) 0.000(2)
C41 0.053(3) 0.045(4) 0.040(3) 0.001(3) -0.001(3) 0.011(3)
C42 0.080(4) 0.059(5) 0.044(4) 0.030(3) 0.002(3) -0.010(4)
C43 0.068(4) 0.042(4) 0.051(4) 0.006(3) 0.007(3) -0.004(3)
C44 0.064(4) 0.060(5) 0.053(4) 0.000(3) 0.012(3) -0.004(3)
C45 0.084(4) 0.046(4) 0.056(4) 0.009(4) 0.023(3) -0.004(4)
C46 0.067(4) 0.048(4) 0.051(4) 0.015(3) 0.006(3) 0.003(3)
C47 0.067(4) 0.073(5) 0.046(4) 0.003(4) -0.016(3) 0.016(4)
C48 0.060(4) 0.061(5) 0.062(4) 0.004(4) -0.010(3) 0.003(3)
C49 0.064(4) 0.055(4) 0.056(4) 0.005(3) -0.013(3) 0.000(3)
C50 0.053(3) 0.050(4) 0.055(4) 0.003(3) -0.013(3) -0.003(3)
C51 0.047(3) 0.045(4) 0.051(4) -0.005(3) -0.010(3) -0.016(3)
C52 0.046(3) 0.047(4) 0.048(3) -0.003(3) 0.001(3) 0.000(3)
C53 0.044(3) 0.054(4) 0.028(3) -0.005(3) 0.003(2) -0.002(3)
C54 0.043(3) 0.091(6) 0.047(3) 0.017(4) 0.018(3) 0.028(3)
C55 0.076(4) 0.078(5) 0.056(4) 0.004(4) 0.021(3) 0.025(4)
C56 0.038(3) 0.060(4) 0.066(4) -0.011(4) 0.011(3) 0.022(3)
C57 0.041(3) 0.082(5) 0.041(3) -0.014(3) -0.007(3) 0.018(3)
C58 0.040(3) 0.050(4) 0.030(3) -0.010(3) -0.007(2) -0.003(3)
C59 0.029(2) 0.036(3) 0.038(3) 0.005(2) -0.008(2) 0.007(2)
C60 0.042(3) 0.037(3) 0.043(3) -0.003(3) 0.006(2) 0.000(3)
C61 0.047(3) 0.064(4) 0.035(3) 0.009(3) 0.008(2) 0.008(3)
C62 0.092(5) 0.050(4) 0.035(3) 0.000(3) -0.007(3) 0.022(4)
C63 0.084(5) 0.068(5) 0.042(4) 0.012(4) -0.003(3) 0.018(4)
C64 0.071(4) 0.078(6) 0.040(3) 0.009(4) -0.003(3) 0.022(4)
C65 0.058(4) 0.082(6) 0.064(4) -0.017(4) -0.011(3) 0.014(4)
C66 0.042(3) 0.065(5) 0.044(3) -0.010(3) 0.002(2) 0.007(3)
C67 0.036(3) 0.045(4) 0.038(3) -0.006(2) 0.004(2) -0.007(2)
C68 0.043(3) 0.050(4) 0.032(3) 0.011(3) 0.003(2) 0.011(3)
C69 0.051(3) 0.050(4) 0.056(4) 0.020(3) 0.021(3) 0.005(3)
C70 0.058(4) 0.064(5) 0.065(4) 0.012(4) 0.025(3) 0.003(3)
C71 0.055(4) 0.068(5) 0.072(5) 0.001(4) 0.032(3) 0.022(3)
C72 0.073(4) 0.098(6) 0.031(3) -0.012(3) 0.009(3) -0.003(4)
C73 0.059(4) 0.065(5) 0.048(3) -0.014(3) 0.023(3) 0.007(3)
C74 0.041(3) 0.042(3) 0.040(3) -0.007(3) 0.006(2) 0.000(3)
C75 0.033(2) 0.037(3) 0.050(3) -0.009(3) 0.010(2) -0.001(2)
C76 0.043(3) 0.061(4) 0.055(3) 0.000(3) 0.012(3) 0.028(3)
C77 0.045(3) 0.058(5) 0.071(4) -0.009(4) 0.002(3) 0.021(3)
C78 0.046(3) 0.043(4) 0.050(3) -0.012(3) -0.011(3) 0.010(3)
C79 0.042(3) 0.063(4) 0.054(4) 0.009(3) 0.003(3) 0.021(3)
C80 0.027(2) 0.042(3) 0.035(3) -0.002(2) -0.003(2) 0.009(2)
Cr1 0.0257(3) 0.0261(4) 0.0266(4) -0.0064(3) -0.0016(3) 0.0053(3)
Cr2 0.0527(5) 0.0489(6) 0.0481(6) 0.0038(5) -0.0016(4) -0.0067(5)
Mn1 0.0403(4) 0.0378(5) 0.0288(4) 0.0046(4) 0.0068(3) 0.0010(4)
Mn2 0.0350(4) 0.0392(5) 0.0432(5) 0.0058(4) 0.0048(3) 0.0034(4)
N1 0.055(3) 0.048(3) 0.042(3) -0.009(2) 0.014(2) -0.017(2)
N2 0.049(2) 0.031(2) 0.035(2) -0.010(2) 0.0060(19) -0.003(2)
N3 0.057(3) 0.047(3) 0.021(2) 0.003(2) 0.0005(19) 0.003(2)
N4 0.056(3) 0.036(3) 0.031(2) 0.007(2) 0.010(2) 0.008(2)
N5 0.037(2) 0.068(4) 0.048(3) -0.020(3) -0.015(2) 0.012(3)
N6 0.039(2) 0.040(3) 0.039(2) -0.001(2) -0.0039(19) 0.011(2)
N7 0.055(3) 0.061(4) 0.037(3) -0.016(2) 0.014(2) -0.029(3)
N8 0.048(2) 0.036(3) 0.049(3) -0.002(2) -0.005(2) 0.003(2)
N9 0.036(2) 0.054(3) 0.051(3) 0.002(3) 0.002(2) -0.010(2)
N10 0.038(2) 0.044(3) 0.036(2) 0.007(2) 0.0064(18) -0.012(2)
N11 0.045(2) 0.040(3) 0.024(2) 0.000(2) -0.0041(17) 0.002(2)
N12 0.058(3) 0.044(3) 0.033(2) -0.004(2) -0.003(2) 0.000(2)
N13 0.054(3) 0.043(3) 0.038(3) 0.008(2) -0.002(2) 0.010(2)
N14 0.059(3) 0.052(3) 0.043(3) -0.002(2) 0.001(2) -0.007(3)
N15 0.054(3) 0.044(3) 0.043(3) 0.002(2) 0.001(2) 0.001(2)
N16 0.044(3) 0.068(4) 0.036(3) 0.004(3) -0.003(2) -0.004(2)
N17 0.047(2) 0.053(3) 0.039(3) 0.015(2) 0.003(2) -0.011(2)
N18 0.037(2) 0.035(3) 0.050(3) -0.006(2) -0.002(2) 0.006(2)
N19 0.054(3) 0.061(4) 0.048(3) -0.003(3) 0.005(2) -0.013(3)
N20 0.042(2) 0.046(3) 0.033(2) 0.010(2) -0.0015(18) -0.003(2)
N21 0.048(3) 0.041(3) 0.031(2) -0.004(2) -0.005(2) 0.006(2)
N22 0.037(2) 0.048(3) 0.035(2) 0.005(2) 0.0037(18) 0.006(2)
O1 0.0338(18) 0.046(2) 0.039(2) 0.0131(18) 0.0017(15) -0.0035(17)
O2 0.046(2) 0.049(3) 0.037(2) 0.0143(19) 0.0128(16) 0.0103(19)
O3 0.0394(18) 0.041(2) 0.0362(19) -0.0003(18) 0.0071(15) -0.0008(18)
O4 0.039(2) 0.041(2) 0.048(2) 0.0139(19) -0.0036(17) 0.0021(17)

loop_
_atom_type_symbol
_atom_type_description
_atom_type_scat_dispersion_real
_atom_type_scat_dispersion_imag
_atom_type_scat_source
C C 0.0033 0.0016 'International Tables Vol C Tables 4.2.6.8 and 6.1.1.4'
H H 0.0000 0.0000 'International Tables Vol C Tables 4.2.6.8 and 6.1.1.4'
B B 0.0013 0.0007 'International Tables Vol C Tables 4.2.6.8 and 6.1.1.4'
N N 0.0061 0.0033 'International Tables Vol C Tables 4.2.6.8 and 6.1.1.4'
O O 0.0106 0.0060 'International Tables Vol C Tables 4.2.6.8 and 6.1.1.4'
Cr Cr 0.3209 0.6236 'International Tables Vol C Tables 4.2.6.8 and 6.1.1.4'
Mn Mn 0.3368 0.7283 'International Tables Vol C Tables 4.2.6.8 and 6.1.1.4'

loop_
_geom_angle_atom_site_label_1
_geom_angle_atom_site_label_2
_geom_angle_atom_site_label_3
_geom_angle
_geom_angle_site_symmetry_1
N3 B1 N1 108.2(4) .
N3 B1 N5 105.3(5) .
N1 B1 N5 106.1(4) .
N3 B1 H1X 112.2 .
N1 B1 H1X 111.9 .
N5 B1 H1X 112.7 .
N16 B2 N12 110.6(6) .
N16 B2 N14 109.3(4) .
N12 B2 N14 104.8(4) .
N16 B2 H2X 111.5 .
N12 B2 H2X 110.8 .
N14 B2 H2X 109.5 .
N1 C1 C2 111.4(5) .
N1 C1 H1 124.3 .
C2 C1 H1 124.3 .
C1 C2 C3 103.4(6) .
C1 C2 H2 128.3 .
C3 C2 H2 128.3 .
N2 C3 C2 108.9(5) .
N2 C3 H3 125.5 .
C2 C3 H3 125.5 .
N3 C4 C5 108.9(5) .
N3 C4 H4 125.6 .
C5 C4 H4 125.6 .
C4 C5 C6 105.9(5) .
C4 C5 H5 127.1 .
C6 C5 H5 127.1 .
N4 C6 C5 105.5(5) .
N4 C6 H6 127.2 .
C5 C6 H6 127.2 .
N5 C7 C8 107.8(5) .
N5 C7 H7 126.1 .
C8 C7 H7 126.1 .
C7 C8 C9 104.1(5) .
C7 C8 H8 127.9 .
C9 C8 H8 127.9 .
N6 C9 C8 110.7(5) .
N6 C9 H9 124.7 .
C8 C9 H9 124.7 .
N7 C10 Cr1 176.2(4) .
N8 C11 Cr1 173.2(4) .
N9 C12 Cr1 177.8(4) 2_656
O1 C13 C18 125.1(5) .
O1 C13 C14 117.6(4) .
C18 C13 C14 117.3(5) .
C15 C14 C13 118.2(5) .
C15 C14 H14 120.9 .
C13 C14 H14 120.9 .
C16 C15 C14 124.0(6) .
C16 C15 H15 118.0 .
C14 C15 H15 118.0 .
C15 C16 C17 120.6(5) .
C15 C16 H16 119.7 .
C17 C16 H16 119.7 .
C16 C17 C18 118.6(5) .
C16 C17 H17 120.7 .
C18 C17 H17 120.7 .
C17 C18 C13 121.2(5) .
C17 C18 C19 118.5(5) .
C13 C18 C19 120.2(5) .
N10 C19 C18 127.2(4) .
N10 C19 H19 116.4 .
C18 C19 H19 116.4 .
N10 C20 C21 116.3(4) .
N10 C20 C27 107.7(4) .
C21 C20 C27 109.3(5) .
N10 C20 H20 107.7 .
C21 C20 H20 107.7 .
C27 C20 H20 107.7 .
C22 C21 C26 120.0(6) .
C22 C21 C20 121.3(6) .
C26 C21 C20 118.2(6) .
C23 C22 C21 120.0(7) .
C23 C22 H22 120.0 .
C21 C22 H22 120.0 .
C22 C23 C24 120.0(8) .
C22 C23 H23 120.0 .
C24 C23 H23 120.0 .
C25 C24 C23 120.0(7) .
C25 C24 H24 120.0 .
C23 C24 H24 120.0 .
C26 C25 C24 120.0(7) .
C26 C25 H25 120.0 .
C24 C25 H25 120.0 .
C25 C26 C21 120.0(7) .
C25 C26 H26 120.0 .
C21 C26 H26 120.0 .
N11 C27 C28 115.9(4) .
N11 C27 C20 106.8(4) .
C28 C27 C20 110.1(4) .
N11 C27 H27 108.0 .
C28 C27 H27 108.0 .
C20 C27 H27 108.0 .
C29 C28 C33 118.2(6) .
C29 C28 C27 118.4(5) .
C33 C28 C27 123.3(5) .
C30 C29 C28 118.4(6) .
C30 C29 H29 120.8 .
C28 C29 H29 120.8 .
C29 C30 C31 125.5(6) .
C29 C30 H30 117.2 .
C31 C30 H30 117.2 .
C30 C31 C32 116.8(6) .
C30 C31 H31 121.6 .
C32 C31 H31 121.6 .
C33 C32 C31 120.2(6) .
C33 C32 H32 119.9 .
C31 C32 H32 119.9 .
C32 C33 C28 119.3(5) .
C32 C33 H33 120.3 .
C28 C33 H33 120.3 .
N11 C34 C35 122.3(5) .
N11 C34 H34 118.9 .
C35 C34 H34 118.9 .
C40 C35 C34 125.7(5) .
C40 C35 C36 121.9(5) .
C34 C35 C36 112.4(5) .
C37 C36 C35 118.6(6) .
C37 C36 H36 120.7 .
C35 C36 H36 120.7 .
C36 C37 C38 118.8(6) .
C36 C37 H37 120.6 .
C38 C37 H37 120.6 .
C39 C38 C37 120.0(5) .
C39 C38 H38 120.0 .
C37 C38 H38 120.0 .
C38 C39 C40 122.2(6) .
C38 C39 H39 118.9 .
C40 C39 H39 118.9 .
O2 C40 C35 124.9(4) .
O2 C40 C39 116.8(5) .
C35 C40 C39 118.1(5) .
N12 C41 C42 105.4(5) .
N12 C41 H41 127.3 .
C42 C41 H41 127.3 .
C43 C42 C41 107.0(6) .
C43 C42 H42 126.5 .
C41 C42 H42 126.5 .
N13 C43 C42 111.7(6) .
N13 C43 H43 124.2 .
C42 C43 H43 124.2 .
C45 C44 N14 107.8(6) .
C45 C44 H44 126.1 .
N14 C44 H44 126.1 .
C46 C45 C44 106.4(7) .
C46 C45 H45 126.8 .
C44 C45 H45 126.8 .
C45 C46 N15 111.0(6) .
C45 C46 H46 124.5 .
N15 C46 H46 124.5 .
N16 C47 C48 112.7(6) .
N16 C47 H47 123.6 .
C48 C47 H47 123.6 .
C47 C48 C49 103.1(6) .
C47 C48 H48 128.4 .
C49 C48 H48 128.4 .
N17 C49 C48 109.2(6) .
N17 C49 H49 125.4 .
C48 C49 H49 125.4 .
N18 C50 Cr2 154.2(7) 2_747
N19 C51 Cr2 177.5(6) .
N20 C52 Cr2 174.9(6) .
O3 C53 C54 119.9(6) .
O3 C53 C58 124.2(5) .
C54 C53 C58 115.9(5) .
C55 C54 C53 121.7(6) .
C55 C54 H54 119.2 .
C53 C54 H54 119.2 .
C56 C55 C54 122.6(6) .
C56 C55 H55 118.7 .
C54 C55 H55 118.7 .
C55 C56 C57 119.4(6) .
C55 C56 H56 120.3 .
C57 C56 H56 120.3 .
C56 C57 C58 120.3(6) .
C56 C57 H57 119.8 .
C58 C57 H57 119.8 .
C57 C58 C59 119.5(5) .
C57 C58 C53 120.0(5) .
C59 C58 C53 120.5(5) .
N21 C59 C58 126.8(5) .
N21 C59 H59 116.6 .
C58 C59 H59 116.6 .
C61 C60 N21 115.6(4) .
C61 C60 C67 110.8(5) .
N21 C60 C67 105.5(5) .
C61 C60 H60 108.2 .
N21 C60 H60 108.2 .
C67 C60 H60 108.2 .
C62 C61 C66 123.7(6) .
C62 C61 C60 117.2(6) .
C66 C61 C60 119.1(6) .
C61 C62 C63 121.1(7) .
C61 C62 H62 119.5 .
C63 C62 H62 119.5 .
C64 C63 C62 116.4(8) .
C64 C63 H63 121.8 .
C62 C63 H63 121.8 .
C63 C64 C65 124.8(6) .
C63 C64 H64 117.6 .
C65 C64 H64 117.6 .
C64 C65 C66 119.7(7) .
C64 C65 H65 120.2 .
C66 C65 H65 120.2 .
C65 C66 C61 114.1(7) .
C65 C66 H66 122.9 .
C61 C66 H66 122.9 .
C68 C67 N22 116.3(4) .
C68 C67 C60 112.1(5) .
N22 C67 C60 105.0(4) .
C68 C67 H67 107.7 .
N22 C67 H67 107.7 .
C60 C67 H67 107.7 .
C69 C68 C73 119.2(5) .
C69 C68 C67 124.5(6) .
C73 C68 C67 116.1(5) .
C68 C69 C70 120.8(7) .
C68 C69 H69 119.6 .
C70 C69 H69 119.6 .
C71 C70 C69 121.0(7) .
C71 C70 H70 119.5 .
C69 C70 H70 119.5 .
C70 C71 C72 120.7(6) .
C70 C71 H71 119.7 .
C72 C71 H71 119.7 .
C71 C72 C73 118.8(6) .
C71 C72 H72 120.6 .
C73 C72 H72 120.6 .
C68 C73 C72 119.5(6) .
C68 C73 H73 120.2 .
C72 C73 H73 120.2 .
N22 C74 C75 123.4(5) .
N22 C74 H74 118.3 .
C75 C74 H74 118.3 .
C76 C75 C80 120.2(5) .
C76 C75 C74 117.7(5) .
C80 C75 C74 122.1(4) .
C77 C76 C75 119.5(6) .
C77 C76 H76 120.3 .
C75 C76 H76 120.3 .
C76 C77 C78 120.6(6) .
C76 C77 H77 119.7 .
C78 C77 H77 119.7 .
C77 C78 C79 120.0(6) .
C77 C78 H78 120.0 .
C79 C78 H78 120.0 .
C80 C79 C78 119.4(6) .
C80 C79 H79 120.3 .
C78 C79 H79 120.3 .
O4 C80 C79 118.0(5) .
O4 C80 C75 121.7(4) .
C79 C80 C75 120.2(5) .
N4 Cr1 C11 93.74(15) .
N4 Cr1 N6 86.25(18) .
C11 Cr1 N6 91.31(16) .
N4 Cr1 C10 177.54(15) .
C11 Cr1 C10 85.5(2) .
N6 Cr1 C10 91.44(14) .
N4 Cr1 C12 93.54(14) .
C11 Cr1 C12 88.9(2) .
N6 Cr1 C12 179.74(16) .
C10 Cr1 C12 88.8(2) .
N4 Cr1 N2 88.30(18) .
C11 Cr1 N2 177.93(16) .
N6 Cr1 N2 88.46(19) .
C10 Cr1 N2 92.46(14) .
C12 Cr1 N2 91.37(16) .
N15 Cr2 C50 92.43(19) .
N15 Cr2 C51 92.8(2) .
C50 Cr2 C51 87.27(19) .
N15 Cr2 N17 85.5(2) .
C50 Cr2 N17 177.78(19) .
C51 Cr2 N17 92.1(2) .
N15 Cr2 N13 85.0(2) .
C50 Cr2 N13 92.68(19) .
C51 Cr2 N13 177.8(2) .
N17 Cr2 N13 87.83(18) .
N15 Cr2 C52 176.1(2) .
C50 Cr2 C52 91.49(19) .
C51 Cr2 C52 87.7(2) .
N17 Cr2 C52 90.6(2) .
N13 Cr2 C52 94.5(2) .
O1 Mn1 O2 98.22(17) .
O1 Mn1 N11 170.35(17) .
O2 Mn1 N11 91.17(17) .
O1 Mn1 N10 90.53(18) .
O2 Mn1 N10 169.3(2) .
N11 Mn1 N10 80.39(19) .
O1 Mn1 N9 92.57(19) .
O2 Mn1 N9 89.60(18) .
N11 Mn1 N9 85.23(19) .
N10 Mn1 N9 96.21(19) .
O1 Mn1 N8 91.52(17) .
O2 Mn1 N8 87.34(18) .
N11 Mn1 N8 91.15(19) .
N10 Mn1 N8 86.26(18) .
N9 Mn1 N8 175.21(18) .
O4 Mn2 O3 96.14(18) .
O4 Mn2 N22 89.31(19) .
O3 Mn2 N22 174.50(19) .
O4 Mn2 N21 169.89(19) .
O3 Mn2 N21 91.44(18) .
N22 Mn2 N21 83.07(19) .
O4 Mn2 N20 90.30(18) .
O3 Mn2 N20 88.74(17) .
N22 Mn2 N20 90.50(19) .
N21 Mn2 N20 83.16(19) .
O4 Mn2 N18 96.68(18) .
O3 Mn2 N18 90.21(17) .
N22 Mn2 N18 89.88(19) .
N21 Mn2 N18 89.96(18) .
N20 Mn2 N18 173.02(17) .
C1 N1 N2 107.0(4) .
C1 N1 B1 132.7(4) .
N2 N1 B1 120.4(4) .
C3 N2 N1 109.3(4) .
C3 N2 Cr1 133.9(3) .
N1 N2 Cr1 116.7(3) .
C4 N3 N4 111.5(4) .
C4 N3 B1 128.4(4) .
N4 N3 B1 119.9(4) .
N3 N4 C6 108.2(4) .
N3 N4 Cr1 120.7(3) .
C6 N4 Cr1 131.0(3) .
N6 N5 C7 110.6(4) .
N6 N5 B1 121.4(4) .
C7 N5 B1 128.0(4) .
C9 N6 N5 106.9(4) .
C9 N6 Cr1 134.7(3) .
N5 N6 Cr1 118.4(4) .
C11 N8 Mn1 153.0(4) .
C12 N9 Mn1 153.1(4) 2_646
C19 N10 C20 120.0(3) .
C19 N10 Mn1 123.2(3) .
C20 N10 Mn1 115.7(3) .
C34 N11 C27 124.7(3) .
C34 N11 Mn1 124.4(3) .
C27 N11 Mn1 110.7(3) .
C41 N12 N13 109.9(4) .
C41 N12 B2 131.7(4) .
N13 N12 B2 118.3(4) .
C43 N13 N12 106.0(4) .
C43 N13 Cr2 135.2(3) .
N12 N13 Cr2 118.6(4) .
N15 N14 C44 111.7(4) .
N15 N14 B2 116.3(4) .
C44 N14 B2 131.9(4) .
N14 N15 C46 103.0(4) .
N14 N15 Cr2 122.9(4) .
C46 N15 Cr2 134.1(3) .
C47 N16 N17 105.3(4) .
C47 N16 B2 133.2(4) .
N17 N16 B2 121.5(4) .
C49 N17 N16 109.4(4) .
C49 N17 Cr2 132.5(3) .
N16 N17 Cr2 118.1(4) .
C50 N18 Mn2 154.0(5) 2_757
C52 N20 Mn2 147.6(5) .
C59 N21 C60 119.3(5) .
C59 N21 Mn2 126.3(4) .
C60 N21 Mn2 113.8(3) .
C74 N22 C67 123.1(5) .
C74 N22 Mn2 125.4(4) .
C67 N22 Mn2 110.7(3) .
C13 O1 Mn1 125.9(2) .
C40 O2 Mn1 124.8(3) .
C53 O3 Mn2 129.0(4) .
C80 O4 Mn2 122.2(3) .

loop_
_geom_bond_atom_site_label_1
_geom_bond_atom_site_label_2
_geom_bond_distance
_geom_bond_site_symmetry_2
B1 N3 1.510(7) .
B1 N1 1.553(7) .
B1 N5 1.578(7) .
B1 H1X 0.9599 .
B2 N16 1.421(8) .
B2 N12 1.576(7) .
B2 N14 1.585(8) .
B2 H2X 0.9599 .
C1 N1 1.313(6) .
C1 C2 1.395(9) .
C1 H1 0.9300 .
C2 C3 1.435(9) .
C2 H2 0.9300 .
C3 N2 1.306(6) .
C3 H3 0.9300 .
C4 N3 1.350(6) .
C4 C5 1.396(9) .
C4 H4 0.9300 .
C5 C6 1.473(9) .
C5 H5 0.9300 .
C6 N4 1.413(6) .
C6 H6 0.9300 .
C7 N5 1.368(6) .
C7 C8 1.371(10) .
C7 H7 0.9300 .
C8 C9 1.422(8) .
C8 H8 0.9300 .
C9 N6 1.322(6) .
C9 H9 0.9300 .
C10 N7 1.121(5) .
C10 Cr1 2.046(5) .
C11 N8 1.095(6) .
C11 Cr1 2.012(6) .
C12 N9 1.136(5) 2_656
C12 Cr1 2.062(5) .
C13 O1 1.325(5) .
C13 C18 1.412(7) .
C13 C14 1.451(7) .
C14 C15 1.368(8) .
C14 H14 0.9300 .
C15 C16 1.335(8) .
C15 H15 0.9300 .
C16 C17 1.390(8) .
C16 H16 0.9300 .
C17 C18 1.408(7) .
C17 H17 0.9300 .
C18 C19 1.431(7) .
C19 N10 1.289(5) .
C19 H19 0.9300 .
C20 N10 1.435(5) .
C20 C21 1.511(8) .
C20 C27 1.553(7) .
C20 H20 0.9800 .
C21 C22 1.390(10) .
C21 C26 1.390(9) .
C22 C23 1.390(9) .
C22 H22 0.9300 .
C23 C24 1.390(11) .
C23 H23 0.9300 .
C24 C25 1.390(11) .
C24 H24 0.9300 .
C25 C26 1.390(9) .
C25 H25 0.9300 .
C26 H26 0.9300 .
C27 N11 1.438(5) .
C27 C28 1.537(8) .
C27 H27 0.9800 .
C28 C29 1.364(7) .
C28 C33 1.425(8) .
C29 C30 1.293(9) .
C29 H29 0.9300 .
C30 C31 1.330(9) .
C30 H30 0.9300 .
C31 C32 1.384(8) .
C31 H31 0.9300 .
C32 C33 1.338(8) .
C32 H32 0.9300 .
C33 H33 0.9300 .
C34 N11 1.318(6) .
C34 C35 1.420(7) .
C34 H34 0.9300 .
C35 C40 1.363(7) .
C35 C36 1.462(8) .
C36 C37 1.404(8) .
C36 H36 0.9300 .
C37 C38 1.431(9) .
C37 H37 0.9300 .
C38 C39 1.384(9) .
C38 H38 0.9300 .
C39 C40 1.415(7) .
C39 H39 0.9300 .
C40 O2 1.289(5) .
C41 N12 1.335(6) .
C41 C42 1.385(9) .
C41 H41 0.9300 .
C42 C43 1.320(9) .
C42 H42 0.9300 .
C43 N13 1.297(6) .
C43 H43 0.9300 .
C44 C45 1.364(9) .
C44 N14 1.376(7) .
C44 H44 0.9300 .
C45 C46 1.338(10) .
C45 H45 0.9300 .
C46 N15 1.434(6) .
C46 H46 0.9300 .
C47 N16 1.327(6) .
C47 C48 1.347(10) .
C47 H47 0.9300 .
C48 C49 1.405(9) .
C48 H48 0.9300 .
C49 N17 1.307(7) .
C49 H49 0.9300 .
C50 N18 0.764(6) 2_747
C50 Cr2 2.028(6) .
C51 N19 1.147(7) .
C51 Cr2 2.036(6) .
C52 N20 1.136(8) .
C52 Cr2 2.102(7) .
C53 O3 1.286(7) .
C53 C54 1.407(7) .
C53 C58 1.460(8) .
C54 C55 1.365(9) .
C54 H54 0.9300 .
C55 C56 1.358(10) .
C55 H55 0.9300 .
C56 C57 1.391(9) .
C56 H56 0.9300 .
C57 C58 1.403(8) .
C57 H57 0.9300 .
C58 C59 1.456(7) .
C59 N21 1.218(7) .
C59 H59 0.9300 .
C60 C61 1.521(8) .
C60 N21 1.529(7) .
C60 C67 1.564(8) .
C60 H60 0.9800 .
C61 C62 1.313(9) .
C61 C66 1.420(9) .
C62 C63 1.407(9) .
C62 H62 0.9300 .
C63 C64 1.323(11) .
C63 H63 0.9300 .
C64 C65 1.368(11) .
C64 H64 0.9300 .
C65 C66 1.416(9) .
C65 H65 0.9300 .
C66 H66 0.9300 .
C67 C68 1.508(7) .
C67 N22 1.530(7) .
C67 H67 0.9800 .
C68 C69 1.364(9) .
C68 C73 1.408(8) .
C69 C70 1.408(8) .
C69 H69 0.9300 .
C70 C71 1.337(10) .
C70 H70 0.9300 .
C71 C72 1.400(10) .
C71 H71 0.9300 .
C72 C73 1.427(8) .
C72 H72 0.9300 .
C73 H73 0.9300 .
C74 N22 1.244(6) .
C74 C75 1.435(8) .
C74 H74 0.9300 .
C75 C76 1.408(7) .
C75 C80 1.412(7) .
C76 C77 1.375(8) .
C76 H76 0.9300 .
C77 C78 1.388(9) .
C77 H77 0.9300 .
C78 C79 1.431(8) .
C78 H78 0.9300 .
C79 C80 1.364(7) .
C79 H79 0.9300 .
C80 O4 1.343(6) .
Cr1 N4 2.010(4) .
Cr1 N6 2.034(4) .
Cr1 N2 2.065(5) .
Cr2 N15 2.020(5) .
Cr2 N17 2.053(5) .
Cr2 N13 2.089(5) .
Mn1 O1 1.876(4) .
Mn1 O2 1.897(3) .
Mn1 N11 1.995(5) .
Mn1 N10 2.013(4) .
Mn1 N9 2.274(5) .
Mn1 N8 2.318(5) .
Mn2 O4 1.842(4) .
Mn2 O3 1.880(4) .
Mn2 N22 1.969(4) .
Mn2 N21 2.012(5) .
Mn2 N20 2.273(5) .
Mn2 N18 2.358(5) .
N1 N2 1.405(6) .
N3 N4 1.353(7) .
N5 N6 1.339(6) .
N9 C12 1.136(5) 2_646
N12 N13 1.361(7) .
N14 N15 1.329(7) .
N16 N17 1.371(7) .
N18 C50 0.764(6) 2_757
